data_7060571
loop_
_publ_author_name
'Melnic, Elena'
'Kravtsov, Victor Ch.'
'Lucenti, Elena'
'Cariati, Elena'
'Forni, Alessandra'
'Siminel, Nikita'
'Fonari, Marina S.'

_publ_section_title
;
 Regulation of \p&#x22EF;\p stacking interactions between triimidazole
 luminophores and comprehensive emission quenching by coordination to
 Cu(ii)
;
_journal_issue 20
_journal_name_full 'New Journal of Chemistry'
_journal_page_first 9040
_journal_page_last 9052
_journal_paper_doi 10.1039/D1NJ00909E
_journal_volume 45
_journal_year 2021
_chemical_formula_sum 'C36 H30 Cu2 N14 O8'
_chemical_formula_weight 913.82
_space_group_crystal_system triclinic
_space_group_IT_number 2
_space_group_name_Hall '-P 1'
_space_group_name_H-M_alt 'P -1'
_atom_sites_solution_hydrogens geom
_atom_sites_solution_primary direct
_atom_sites_solution_secondary difmap
_audit_creation_method SHELXL-2014/7
_audit_update_record
;
2021-03-30 deposited with the CCDC.	2021-04-16 downloaded from the CCDC.
;
_cell_angle_alpha 103.632(10)
_cell_angle_beta 90.299(7)
_cell_angle_gamma 113.845(14)
_cell_formula_units_Z 1
_cell_length_a 7.5121(4)
_cell_length_b 8.9971(15)
_cell_length_c 15.7735(12)
_cell_measurement_reflns_used 2688
_cell_measurement_temperature 293(2)
_cell_measurement_theta_max 25.5710
_cell_measurement_theta_min 3.1810
_cell_volume 941.5(2)
_computing_cell_refinement
;
CrysAlisPro, Agilent Technologies,
Version 1.171.37.35 (release 13-08-2014 CrysAlis171 .NET)
(compiled Aug 13 2014,18:06:01)
;
_computing_data_collection
;
CrysAlisPro, Agilent Technologies,
Version 1.171.37.35 (release 13-08-2014 CrysAlis171 .NET)
(compiled Aug 13 2014,18:06:01)
;
_computing_data_reduction
;
CrysAlisPro, Agilent Technologies,
Version 1.171.37.35 (release 13-08-2014 CrysAlis171 .NET)
(compiled Aug 13 2014,18:06:01)
;
_computing_structure_refinement 'SHELXL-2014/7 (Sheldrick, 2014)'
_computing_structure_solution 'SHELXS-2014 (Sheldrick, 2014)'
_diffrn_ambient_temperature 293(2)
_diffrn_detector_area_resol_mean 15.9914
_diffrn_measured_fraction_theta_full 0.999
_diffrn_measured_fraction_theta_max 0.999
_diffrn_measurement_device_type 'Xcalibur, Eos'
_diffrn_radiation_type MoK\a
_diffrn_radiation_wavelength 0.71073
_diffrn_reflns_av_unetI/netI 0.0660
_diffrn_reflns_Laue_measured_fraction_full 0.999
_diffrn_reflns_Laue_measured_fraction_max 0.999
_diffrn_reflns_limit_h_max 8
_diffrn_reflns_limit_h_min -9
_diffrn_reflns_limit_k_max 10
_diffrn_reflns_limit_k_min -10
_diffrn_reflns_limit_l_max 19
_diffrn_reflns_limit_l_min -19
_diffrn_reflns_number 4251
_diffrn_reflns_point_group_measured_fraction_full 0.999
_diffrn_reflns_point_group_measured_fraction_max 0.999
_diffrn_reflns_theta_full 25.242
_diffrn_reflns_theta_max 25.499
_diffrn_reflns_theta_min 2.984
_exptl_absorpt_coefficient_mu 1.203
_exptl_absorpt_correction_T_max 1.00000
_exptl_absorpt_correction_T_min 0.85555
_exptl_absorpt_correction_type multi-scan
_exptl_absorpt_process_details
;
CrysAlisPro, Agilent Technologies,
Version 1.171.37.35 (release 13-08-2014 CrysAlis171 .NET)
(compiled Aug 13 2014,18:06:01)
Empirical absorption correction using spherical harmonics,
 implemented in SCALE3 ABSPACK scaling algorithm.
;
_exptl_crystal_colour green
_exptl_crystal_density_diffrn 1.612
_exptl_crystal_description prism
_exptl_crystal_F_000 466
_exptl_crystal_size_max 0.220
_exptl_crystal_size_mid 0.200
_exptl_crystal_size_min 0.150
_refine_diff_density_max 0.516
_refine_diff_density_min -0.440
_refine_diff_density_rms 0.084
_refine_ls_extinction_method none
_refine_ls_goodness_of_fit_ref 1.000
_refine_ls_hydrogen_treatment constr
_refine_ls_matrix_type full
_refine_ls_number_parameters 274
_refine_ls_number_reflns 4251
_refine_ls_number_restraints 0
_refine_ls_restrained_S_all 1.000
_refine_ls_R_factor_all 0.0684
_refine_ls_R_factor_gt 0.0499
_refine_ls_shift/su_max 0.000
_refine_ls_shift/su_mean 0.000
_refine_ls_structure_factor_coef Fsqd
_refine_ls_weighting_details 'w=1/[\s^2^(Fo^2^)+(0.0725P)^2^] where P=(Fo^2^+2Fc^2^)/3'
_refine_ls_weighting_scheme calc
_refine_ls_wR_factor_gt 0.1204
_refine_ls_wR_factor_ref 0.1249
_reflns_Friedel_coverage 0.000
_reflns_number_gt 3140
_reflns_number_total 4251
_reflns_threshold_expression 'I > 2\s(I)'
_cod_data_source_file d1nj00909e2.cif
_cod_data_source_block str_2
_cod_depositor_comments 'Adding full bibliography for 7060567--7060574.cif.'
_cod_database_code 7060571
_shelx_shelxl_version_number 2014/7
_shelx_space_group_comment
;
The symmetry employed for this shelxl refinement is uniquely defined
by the following loop, which should always be used as a source of
symmetry information in preference to the above space-group names.
They are only intended as comments.
;
_shelx_estimated_absorpt_t_min 0.778
_shelx_estimated_absorpt_t_max 0.840

loop_
_space_group_symop_operation_xyz
'x, y, z'
'-x, -y, -z'

loop_
_atom_site_label
_atom_site_type_symbol
_atom_site_fract_x
_atom_site_fract_y
_atom_site_fract_z
_atom_site_U_iso_or_equiv
_atom_site_adp_type
_atom_site_occupancy
_atom_site_site_symmetry_order
_atom_site_calc_flag
_atom_site_refinement_flags_posn
_atom_site_refinement_flags_adp
_atom_site_refinement_flags_occupancy
_atom_site_disorder_assembly
_atom_site_disorder_group
Cu1 Cu 0.45320(10) 0.57443(10) 0.07303(4) 0.0350(2) Uani 1 1 d . . . . .
C1 C 0.5178(8) 0.8496(8) 0.2457(4) 0.0443(15) Uani 1 1 d . . . . .
H1 H 0.5759 0.9284 0.2138 0.053 Uiso 1 1 calc R U . . .
C2 C 0.5425(9) 0.8848(8) 0.3340(4) 0.0457(15) Uani 1 1 d . . . . .
H2 H 0.6155 0.9881 0.3735 0.055 Uiso 1 1 calc R U . . .
C3 C 0.4076(8) 0.6923(7) 0.4337(3) 0.0341(12) Uani 1 1 d . . . . .
C4 C 0.4135(9) 0.6932(8) 0.5658(3) 0.0452(15) Uani 1 1 d . . . . .
H4 H 0.4457 0.7309 0.6264 0.054 Uiso 1 1 calc R U . . .
C5 C 0.2886(8) 0.5345(7) 0.5248(3) 0.0346(12) Uani 1 1 d . . . . .
C6 C 0.0308(8) 0.1938(8) 0.2536(4) 0.0461(15) Uani 1 1 d . . . . .
H6 H -0.0530 0.0836 0.2250 0.055 Uiso 1 1 calc R U . . .
C7 C 0.1205(8) 0.3131(8) 0.2124(3) 0.0449(15) Uani 1 1 d . . . . .
H7 H 0.1120 0.3024 0.1522 0.054 Uiso 1 1 calc R U . . .
C8 C 0.1945(8) 0.4087(7) 0.3559(3) 0.0342(12) Uani 1 1 d . . . . .
C9 C 0.3514(8) 0.6191(7) 0.2751(3) 0.0329(12) Uani 1 1 d . . . . .
C10 C 0.1795(8) 0.4022(7) 0.5682(3) 0.0354(13) Uani 1 1 d . . . . .
C11 C 0.1554(12) 0.3433(10) 0.7016(4) 0.071(2) Uani 1 1 d . . . . .
H11 H 0.2006 0.3752 0.7610 0.085 Uiso 1 1 calc R U . . .
C12 C -0.0015(10) 0.1940(9) 0.6710(4) 0.0569(18) Uani 1 1 d . . . . .
H12 H -0.0598 0.1245 0.7075 0.068 Uiso 1 1 calc R U . . .
C13 C -0.0700(10) 0.1498(9) 0.5850(4) 0.0593(17) Uani 1 1 d . . . . .
H13 H -0.1779 0.0487 0.5612 0.071 Uiso 1 1 calc R U . . .
C14 C 0.0212(9) 0.2554(9) 0.5334(4) 0.0523(17) Uani 1 1 d . . . . .
H14 H -0.0255 0.2264 0.4744 0.063 Uiso 1 1 calc R U . . .
C15 C 0.8539(8) 0.7043(7) 0.0468(3) 0.0376(13) Uani 1 1 d . . . . .
C16 C 1.0647(9) 0.8262(10) 0.0701(4) 0.073(2) Uani 1 1 d . . . . .
H16C H 1.1248 0.7951 0.1128 0.110 Uiso 1 1 calc R U . . .
H16B H 1.0730 0.9375 0.0942 0.110 Uiso 1 1 calc R U . . .
H16A H 1.1313 0.8239 0.0184 0.110 Uiso 1 1 calc R U . . .
C17 C 0.5490(8) 0.2953(7) 0.0725(4) 0.0384(13) Uani 1 1 d . . . . .
C18 C 0.5780(10) 0.1782(8) 0.1194(4) 0.0569(17) Uani 1 1 d . . . . .
H18C H 0.6754 0.2425 0.1691 0.085 Uiso 1 1 calc R U . . .
H18A H 0.6205 0.1032 0.0801 0.085 Uiso 1 1 calc R U . . .
H18B H 0.4566 0.1142 0.1391 0.085 Uiso 1 1 calc R U . . .
N1 N 0.3953(7) 0.6816(6) 0.2078(3) 0.0394(11) Uani 1 1 d . . . . .
N2 N 0.4895(7) 0.7950(6) 0.5097(3) 0.0471(13) Uani 1 1 d . . . . .
N3 N 0.0761(7) 0.2523(6) 0.3435(3) 0.0454(12) Uani 1 1 d . . . . .
N4 N 0.2291(6) 0.4565(6) 0.2785(3) 0.0350(10) Uani 1 1 d . . . . .
N5 N 0.4345(7) 0.7323(6) 0.3525(3) 0.0360(10) Uani 1 1 d . . . . .
N6 N 0.2848(6) 0.5330(5) 0.4339(2) 0.0311(10) Uani 1 1 d . . . . .
N7 N 0.2504(9) 0.4485(8) 0.6532(3) 0.0658(16) Uani 1 1 d . . . . .
O1 O 0.1862(5) 0.4041(6) 0.0252(2) 0.0444(10) Uani 1 1 d . . . . .
O2 O 0.4263(6) 0.7264(6) 0.0080(3) 0.0520(11) Uani 1 1 d . . . . .
O3 O 0.7352(5) 0.7240(5) 0.0992(2) 0.0460(10) Uani 1 1 d . . . . .
O4 O 0.5024(5) 0.4053(5) 0.1167(2) 0.0451(10) Uani 1 1 d . . . . .

loop_
_atom_site_aniso_label
_atom_site_aniso_U_11
_atom_site_aniso_U_22
_atom_site_aniso_U_33
_atom_site_aniso_U_23
_atom_site_aniso_U_13
_atom_site_aniso_U_12
Cu1 0.0391(4) 0.0406(4) 0.0267(3) 0.0074(3) 0.0044(3) 0.0188(4)
C1 0.059(4) 0.030(3) 0.041(3) 0.013(3) 0.010(3) 0.012(3)
C2 0.061(4) 0.026(3) 0.041(3) 0.006(3) 0.012(3) 0.011(3)
C3 0.043(3) 0.029(3) 0.024(3) 0.001(2) 0.006(2) 0.013(3)
C4 0.064(4) 0.041(4) 0.021(3) 0.000(3) -0.004(3) 0.017(3)
C5 0.045(3) 0.034(3) 0.023(3) 0.005(2) 0.007(2) 0.017(3)
C6 0.047(3) 0.034(4) 0.032(3) 0.002(3) 0.006(3) -0.005(3)
C7 0.047(3) 0.048(4) 0.023(3) -0.005(3) 0.004(3) 0.012(3)
C8 0.041(3) 0.029(3) 0.028(3) 0.005(2) 0.003(2) 0.010(3)
C9 0.040(3) 0.035(3) 0.022(3) 0.003(2) 0.004(2) 0.017(3)
C10 0.037(3) 0.036(3) 0.032(3) 0.010(3) 0.002(2) 0.014(3)
C11 0.083(5) 0.071(6) 0.042(4) 0.030(4) -0.001(4) 0.007(5)
C12 0.067(4) 0.056(5) 0.050(4) 0.029(4) 0.011(3) 0.020(4)
C13 0.062(4) 0.046(4) 0.056(4) 0.017(3) 0.011(4) 0.006(4)
C14 0.047(4) 0.050(4) 0.039(3) 0.012(3) 0.002(3) -0.001(3)
C15 0.035(3) 0.050(4) 0.029(3) 0.013(3) 0.004(3) 0.018(3)
C16 0.042(4) 0.090(6) 0.055(4) -0.015(4) 0.004(3) 0.014(4)
C17 0.031(3) 0.035(4) 0.046(3) 0.011(3) -0.002(2) 0.011(3)
C18 0.066(4) 0.050(4) 0.064(4) 0.026(3) -0.004(3) 0.028(4)
N1 0.046(3) 0.038(3) 0.030(2) 0.013(2) 0.009(2) 0.011(2)
N2 0.062(3) 0.037(3) 0.031(2) 0.005(2) 0.006(2) 0.011(3)
N3 0.055(3) 0.034(3) 0.037(3) 0.009(2) 0.005(2) 0.009(3)
N4 0.036(2) 0.035(3) 0.028(2) 0.006(2) 0.003(2) 0.010(2)
N5 0.046(3) 0.031(3) 0.026(2) 0.006(2) 0.006(2) 0.013(2)
N6 0.037(2) 0.030(3) 0.022(2) 0.0046(19) 0.0048(18) 0.011(2)
N7 0.073(4) 0.062(4) 0.042(3) 0.021(3) -0.010(3) 0.004(3)
O1 0.036(2) 0.059(3) 0.037(2) 0.006(2) 0.0051(18) 0.022(2)
O2 0.074(3) 0.058(3) 0.049(3) 0.026(2) 0.019(2) 0.046(3)
O3 0.039(2) 0.055(3) 0.0326(19) 0.0019(19) 0.0060(18) 0.013(2)
O4 0.056(3) 0.050(3) 0.038(2) 0.019(2) 0.0071(19) 0.027(2)

loop_
_atom_type_symbol
_atom_type_description
_atom_type_scat_dispersion_real
_atom_type_scat_dispersion_imag
_atom_type_scat_source
C C 0.0033 0.0016 'International Tables Vol C Tables 4.2.6.8 and 6.1.1.4'
H H 0.0000 0.0000 'International Tables Vol C Tables 4.2.6.8 and 6.1.1.4'
N N 0.0061 0.0033 'International Tables Vol C Tables 4.2.6.8 and 6.1.1.4'
O O 0.0106 0.0060 'International Tables Vol C Tables 4.2.6.8 and 6.1.1.4'
Cu Cu 0.3201 1.2651 'International Tables Vol C Tables 4.2.6.8 and 6.1.1.4'

loop_
_geom_angle_atom_site_label_1
_geom_angle_atom_site_label_2
_geom_angle_atom_site_label_3
_geom_angle
_geom_angle_site_symmetry_1
_geom_angle_site_symmetry_3
_geom_angle_publ_flag
O2 Cu1 O4 168.22(15) . . ?
O2 Cu1 O3 88.02(18) . . ?
O4 Cu1 O3 89.39(17) . . ?
O2 Cu1 O1 91.07(18) . . ?
O4 Cu1 O1 89.21(17) . . ?
O3 Cu1 O1 168.68(14) . . ?
O2 Cu1 N1 101.90(16) . . ?
O4 Cu1 N1 89.66(16) . . ?
O3 Cu1 N1 91.65(16) . . ?
O1 Cu1 N1 99.58(16) . . ?
O2 Cu1 Cu1 86.54(12) . 2_665 ?
O4 Cu1 Cu1 81.81(11) . 2_665 ?
O3 Cu1 Cu1 85.73(11) . 2_665 ?
O1 Cu1 Cu1 82.95(11) . 2_665 ?
N1 Cu1 Cu1 171.09(12) . 2_665 ?
C2 C1 N1 112.0(5) . . ?
C1 C2 N5 104.4(5) . . ?
N2 C3 N6 116.2(5) . . ?
N2 C3 N5 125.8(5) . . ?
N6 C3 N5 118.0(5) . . ?
C5 C4 N2 113.9(4) . . ?
C4 C5 N6 103.8(4) . . ?
C4 C5 C10 125.6(5) . . ?
N6 C5 C10 130.6(5) . . ?
C7 C6 N3 112.4(5) . . ?
C6 C7 N4 105.2(5) . . ?
N3 C8 N4 112.6(5) . . ?
N3 C8 N6 130.2(5) . . ?
N4 C8 N6 117.2(5) . . ?
N1 C9 N5 113.7(5) . . ?
N1 C9 N4 129.8(5) . . ?
N5 C9 N4 116.5(4) . . ?
N7 C10 C14 121.6(5) . . ?
N7 C10 C5 110.5(5) . . ?
C14 C10 C5 127.8(5) . . ?
N7 C11 C12 125.1(6) . . ?
C13 C12 C11 117.4(6) . . ?
C12 C13 C14 119.4(7) . . ?
C10 C14 C13 120.1(6) . . ?
O1 C15 O3 126.7(5) 2_665 . ?
O1 C15 C16 115.8(5) 2_665 . ?
O3 C15 C16 117.4(5) . . ?
O4 C17 O2 125.8(5) . 2_665 ?
O4 C17 C18 116.6(5) . . ?
O2 C17 C18 117.5(5) 2_665 . ?
C9 N1 C1 103.2(4) . . ?
C9 N1 Cu1 131.6(4) . . ?
C1 N1 Cu1 115.3(3) . . ?
C3 N2 C4 102.0(5) . . ?
C8 N3 C6 104.2(4) . . ?
C8 N4 C7 105.6(5) . . ?
C8 N4 C9 123.3(4) . . ?
C7 N4 C9 131.2(4) . . ?
C9 N5 C2 106.8(4) . . ?
C9 N5 C3 123.4(5) . . ?
C2 N5 C3 129.9(5) . . ?
C3 N6 C8 121.6(4) . . ?
C3 N6 C5 104.1(4) . . ?
C8 N6 C5 134.2(5) . . ?
C11 N7 C10 116.5(6) . . ?
C15 O1 Cu1 124.0(3) 2_665 . ?
C17 O2 Cu1 120.0(4) 2_665 . ?
C15 O3 Cu1 120.7(4) . . ?
C17 O4 Cu1 125.7(3) . . ?

loop_
_geom_bond_atom_site_label_1
_geom_bond_atom_site_label_2
_geom_bond_distance
_geom_bond_site_symmetry_2
_geom_bond_publ_flag
Cu1 O2 1.960(4) . ?
Cu1 O4 1.968(4) . ?
Cu1 O3 1.973(4) . ?
Cu1 O1 1.973(4) . ?
Cu1 N1 2.240(4) . ?
Cu1 Cu1 2.6307(13) 2_665 ?
C1 C2 1.348(8) . ?
C1 N1 1.390(7) . ?
C2 N5 1.385(7) . ?
C3 N2 1.296(7) . ?
C3 N6 1.357(7) . ?
C3 N5 1.404(6) . ?
C4 C5 1.346(8) . ?
C4 N2 1.383(7) . ?
C5 N6 1.431(6) . ?
C5 C10 1.469(8) . ?
C6 C7 1.333(8) . ?
C6 N3 1.379(7) . ?
C7 N4 1.387(7) . ?
C8 N3 1.291(7) . ?
C8 N4 1.379(6) . ?
C8 N6 1.398(7) . ?
C9 N1 1.299(6) . ?
C9 N5 1.346(7) . ?
C9 N4 1.392(7) . ?
C10 N7 1.343(7) . ?
C10 C14 1.357(8) . ?
C11 N7 1.338(8) . ?
C11 C12 1.355(10) . ?
C12 C13 1.354(9) . ?
C13 C14 1.372(9) . ?
C15 O1 1.253(7) 2_665 ?
C15 O3 1.255(6) . ?
C15 C16 1.498(8) . ?
C17 O4 1.243(6) . ?
C17 O2 1.265(6) 2_665 ?
C17 C18 1.503(7) . ?
O1 C15 1.253(7) 2_665 ?
O2 C17 1.265(6) 2_665 ?

loop_
_geom_hbond_atom_site_label_D
_geom_hbond_atom_site_label_H
_geom_hbond_atom_site_label_A
_geom_hbond_distance_DH
_geom_hbond_distance_HA
_geom_hbond_distance_DA
_geom_hbond_angle_DHA
_geom_hbond_site_symmetry_A
C7 H7 O1 0.93 2.37 3.234(7) 154.1 .
C14 H14 N3 0.93 2.24 3.021(8) 141.6 .
